data_4079992
loop_
_publ_author_name
'Berenguer, Jes\'us R.'
'Fern\'andez, Julio'
'Lalinde, Elena'
'S\'anchez, Sergio'

_publ_section_title
;
 New Trans-Configured Acetylide--Cyanide Platinum(II) Anions:
 Spectroscopic and Optical Studies
;
_journal_issue 3
_journal_name_full Organometallics
_journal_page_first 835
_journal_paper_doi 10.1021/om301134k
_journal_volume 32
_journal_year 2013
_chemical_absolute_configuration ad
_chemical_formula_sum 'C54.25 H84.5 F6 N4 O0.75 Pt'
_chemical_formula_weight 1113.85
_chemical_name_common jfc196
_chemical_name_systematic
;
 ?
;
_space_group_IT_number 92
_symmetry_cell_setting tetragonal
_symmetry_space_group_name_Hall 'P 4abw 2nw'
_symmetry_space_group_name_H-M 'P 41 21 2'
_atom_sites_solution_hydrogens geom
_atom_sites_solution_primary direct
_atom_sites_solution_secondary difmap
_audit_conform_dict_location ftp://ftp.iucr.org/pub/cif_core.dic
_audit_conform_dict_name cif_core.dic
_audit_conform_dict_version 2.4
_audit_creation_date 2012-11-14T16:43:48-00:00
_audit_creation_method 'WinGX routine CIF_UPDATE'
_cell_angle_alpha 90
_cell_angle_beta 90
_cell_angle_gamma 90
_cell_formula_units_Z 4
_cell_length_a 16.9621(8)
_cell_length_b 16.9621(8)
_cell_length_c 20.3077(5)
_cell_measurement_reflns_used 5182
_cell_measurement_temperature 120(2)
_cell_volume 5842.8(4)
_computing_cell_refinement 'HKL Scalepack (Otwinowski & Minor 1997)'
_computing_data_collection 'Collect (Bruker AXS BV, 1997-2004)'
_computing_data_reduction 'HKL Denzo and Scalepack (Otwinowski & Minor 1997)'
_computing_structure_refinement 'SHELXL-97 (Sheldrick, 2008)'
_diffrn_ambient_temperature 120(2)
_diffrn_detector_area_resol_mean 9
_diffrn_measured_fraction_theta_full 0.979
_diffrn_measured_fraction_theta_max 0.979
_diffrn_measurement_device '95mm CCD camera on \k-goniostat'
_diffrn_measurement_device_type KappaCCD
_diffrn_measurement_method CCD
_diffrn_orient_matrix_type 'by Bruker AXS Collect from scalepack cell'
_diffrn_orient_matrix_UB_11 0.0477835
_diffrn_orient_matrix_UB_12 -0.0260679
_diffrn_orient_matrix_UB_13 -0.0189161
_diffrn_orient_matrix_UB_21 -0.0247184
_diffrn_orient_matrix_UB_22 0.0011781
_diffrn_orient_matrix_UB_23 -0.0446943
_diffrn_orient_matrix_UB_31 0.0241128
_diffrn_orient_matrix_UB_32 0.0528655
_diffrn_orient_matrix_UB_33 -0.0083315
_diffrn_radiation_monochromator graphite
_diffrn_radiation_type MoK\a
_diffrn_radiation_wavelength 0.71073
_diffrn_reflns_av_unetI/netI 0.0654
_diffrn_reflns_limit_h_max 14
_diffrn_reflns_limit_h_min -14
_diffrn_reflns_limit_k_max 21
_diffrn_reflns_limit_k_min 0
_diffrn_reflns_limit_l_max 23
_diffrn_reflns_limit_l_min 0
_diffrn_reflns_number 5869
_diffrn_reflns_theta_full 26.37
_diffrn_reflns_theta_max 26.37
_diffrn_reflns_theta_min 2.63
_exptl_absorpt_coefficient_mu 2.453
_exptl_absorpt_correction_T_max 0.7692
_exptl_absorpt_correction_T_min 0.6984
_exptl_absorpt_correction_type multi-scan
_exptl_absorpt_process_details
;
        [c.f. r.h. blessing, acta cryst. (1995), a51, 33-38]
;
_exptl_crystal_colour colourless
_exptl_crystal_density_diffrn 1.266
_exptl_crystal_density_method 'not measured'
_exptl_crystal_description block
_exptl_crystal_F_000 2304
_exptl_crystal_size_max 0.15
_exptl_crystal_size_mid 0.1
_exptl_crystal_size_min 0.1
_platon_squeeze_details
;
;
_refine_diff_density_max 1.12
_refine_diff_density_min -1.027
_refine_diff_density_rms 0.095
_refine_ls_abs_structure_details 'Flack H D (1983), Acta Cryst. A39, 876-881'
_refine_ls_abs_structure_Flack -0.027(15)
_refine_ls_extinction_method none
_refine_ls_goodness_of_fit_ref 1.03
_refine_ls_hydrogen_treatment constr
_refine_ls_matrix_type full
_refine_ls_number_parameters 241
_refine_ls_number_reflns 5869
_refine_ls_number_restraints 2
_refine_ls_restrained_S_all 1.03
_refine_ls_R_factor_all 0.0713
_refine_ls_R_factor_gt 0.0474
_refine_ls_shift/su_max 0.001
_refine_ls_shift/su_mean 0
_refine_ls_structure_factor_coef Fsqd
_refine_ls_weighting_details 'calc w=1/[\s^2^(Fo^2^)+(0.0574P)^2^+4.6261P] where P=(Fo^2^+2Fc^2^)/3'
_refine_ls_weighting_scheme calc
_refine_ls_wR_factor_gt 0.1084
_refine_ls_wR_factor_ref 0.1177
_reflns_number_gt 4546
_reflns_number_total 5869
_reflns_threshold_expression >2\s(I)
_cod_data_source_file om301134k_si_003.cif
_cod_data_source_block complex2.0.75(CH3)2CO
_cod_original_sg_symbol_H-M p_41_21_2
_cod_original_formula_sum 'C54.25 H84.50 F6 N4 O0.75 Pt'
_cod_database_code 4079992

loop_
_symmetry_equiv_pos_as_xyz
'x, y, z'
'x+1/2, -y+1/2, -z+3/4'
'-x, -y, z+1/2'
'-x+1/2, y+1/2, -z+1/4'
'y, x, -z'
'y+1/2, -x+1/2, z+3/4'
'-y+1/2, x+1/2, z+1/4'
'-y, -x, -z+1/2'

loop_
_atom_site_label
_atom_site_type_symbol
_atom_site_fract_x
_atom_site_fract_y
_atom_site_fract_z
_atom_site_U_iso_or_equiv
_atom_site_adp_type
_atom_site_occupancy
_atom_site_symmetry_multiplicity
_atom_site_calc_flag
_atom_site_refinement_flags
_atom_site_disorder_assembly
_atom_site_disorder_group
Pt1 Pt 0.353871(15) 0.353871(15) 0 0.03942(12) Uani 1 2 d S . .
N1 N 0.2229(3) 0.2229(3) 0 0.058(2) Uani 1 2 d S . .
N2 N 0.4852(4) 0.4852(4) 0 0.070(3) Uani 1 2 d S . .
C1 C 0.2708(4) 0.2708(4) 0 0.046(2) Uani 1 2 d S . .
C2 C 0.4375(5) 0.4375(5) 0 0.054(2) Uani 1 2 d S . .
C3 C 0.3916(4) 0.3145(4) 0.0875(4) 0.0442(17) Uani 1 1 d . . .
C4 C 0.4142(5) 0.2896(5) 0.1395(3) 0.0490(18) Uani 1 1 d . . .
C5 C 0.4417(6) 0.2560(6) 0.1997(4) 0.0729(9) Uani 1 1 d . . .
C6 C 0.4971(6) 0.1965(6) 0.2021(4) 0.0729(9) Uani 1 1 d . . .
H6 H 0.5197 0.1791 0.1618 0.087 Uiso 1 1 calc R . .
C7 C 0.5218(5) 0.1605(5) 0.2598(4) 0.0729(9) Uani 1 1 d . . .
H7 H 0.5586 0.1184 0.2587 0.087 Uiso 1 1 calc R . .
C8 C 0.4919(6) 0.1871(6) 0.3184(4) 0.0729(9) Uani 1 1 d . . .
C9 C 0.4379(6) 0.2480(6) 0.3192(4) 0.0729(9) Uani 1 1 d . . .
H9 H 0.4181 0.2666 0.3601 0.087 Uiso 1 1 calc R . .
C10 C 0.4118(6) 0.2826(5) 0.2605(4) 0.0729(9) Uani 1 1 d . . .
H10 H 0.3741 0.3239 0.2618 0.087 Uiso 1 1 calc R . .
C11 C 0.5151(7) 0.1498(7) 0.3822(4) 0.0729(9) Uani 1 1 d . . .
F1 F 0.5873(5) 0.1329(7) 0.3864(3) 0.165(4) Uani 1 1 d . . .
F2 F 0.4797(6) 0.0856(7) 0.3936(4) 0.188(4) Uani 1 1 d . . .
F3 F 0.5005(10) 0.1904(8) 0.4341(3) 0.290(9) Uani 1 1 d . . .
N3 N 0.2826(5) 0.6137(4) 0.0454(3) 0.0594(19) Uani 1 1 d . . .
C12 C 0.3255(6) 0.5600(5) 0.0940(4) 0.068(3) Uani 1 1 d . . .
H12A H 0.3298 0.507 0.0738 0.082 Uiso 1 1 calc R . .
H12B H 0.3797 0.5804 0.0996 0.082 Uiso 1 1 calc R . .
C13 C 0.2897(7) 0.5504(5) 0.1611(4) 0.079(3) Uani 1 1 d . . .
H13A H 0.2378 0.524 0.1575 0.095 Uiso 1 1 calc R . .
H13B H 0.2818 0.6027 0.1817 0.095 Uiso 1 1 calc R . .
C14 C 0.3456(8) 0.5004(6) 0.2033(4) 0.096(4) Uani 1 1 d . . .
H14A H 0.398 0.5262 0.2056 0.115 Uiso 1 1 calc R . .
H14B H 0.3525 0.4479 0.183 0.115 Uiso 1 1 calc R . .
C15 C 0.3116(10) 0.4911(7) 0.2737(5) 0.138(6) Uani 1 1 d . . .
H15A H 0.3092 0.5428 0.2951 0.206 Uiso 1 1 calc R . .
H15B H 0.3457 0.4559 0.2994 0.206 Uiso 1 1 calc R . .
H15C H 0.2585 0.4686 0.2711 0.206 Uiso 1 1 calc R . .
C16 C 0.2838(6) 0.6974(5) 0.0698(4) 0.064(3) Uani 1 1 d . . .
H16A H 0.2597 0.6981 0.1142 0.077 Uiso 1 1 calc R . .
H16B H 0.2494 0.729 0.0406 0.077 Uiso 1 1 calc R . .
C17 C 0.3623(6) 0.7383(5) 0.0742(4) 0.064(2) Uani 1 1 d . . .
H17A H 0.3901 0.7342 0.0315 0.077 Uiso 1 1 calc R . .
H17B H 0.3952 0.7127 0.1083 0.077 Uiso 1 1 calc R . .
C18 C 0.3500(7) 0.8250(5) 0.0917(5) 0.082(3) Uani 1 1 d . . .
H18A H 0.3171 0.851 0.0578 0.099 Uiso 1 1 calc R . .
H18B H 0.3228 0.8296 0.1347 0.099 Uiso 1 1 calc R . .
C19 C 0.4296(8) 0.8636(10) 0.0951(5) 0.116(4) Uani 1 1 d . . .
H19A H 0.4673 0.8275 0.1158 0.174 Uiso 1 1 calc R . .
H19B H 0.4259 0.9121 0.1212 0.174 Uiso 1 1 calc R . .
H19C H 0.4475 0.8765 0.0505 0.174 Uiso 1 1 calc R . .
C20 C 0.1995(6) 0.5884(5) 0.0390(4) 0.068(3) Uani 1 1 d . . .
H20A H 0.1729 0.6251 0.0083 0.081 Uiso 1 1 calc R . .
H20B H 0.1739 0.5945 0.0825 0.081 Uiso 1 1 calc R . .
C21 C 0.1840(6) 0.5054(5) 0.0153(4) 0.066(3) Uani 1 1 d . . .
H21A H 0.2128 0.497 -0.0265 0.08 Uiso 1 1 calc R . .
H21B H 0.2053 0.4678 0.048 0.08 Uiso 1 1 calc R . .
C22 C 0.0986(6) 0.4877(6) 0.0044(6) 0.093(3) Uani 1 1 d . . .
H22A H 0.0762 0.5275 -0.0259 0.111 Uiso 1 1 calc R . .
H22B H 0.0703 0.4922 0.0469 0.111 Uiso 1 1 calc R . .
C23 C 0.0851(6) 0.4072(6) -0.0236(5) 0.082(3) Uani 1 1 d . . .
H23A H 0.1139 0.4019 -0.0651 0.124 Uiso 1 1 calc R . .
H23B H 0.0286 0.3995 -0.0316 0.124 Uiso 1 1 calc R . .
H23C H 0.1038 0.3673 0.0077 0.124 Uiso 1 1 calc R . .
C24 C 0.3254(7) 0.6068(6) -0.0187(4) 0.0928(18) Uani 1 1 d . B .
H24A H 0.3235 0.5509 -0.0327 0.111 Uiso 1 1 calc R . .
H24B H 0.3815 0.6201 -0.0109 0.111 Uiso 1 1 calc R . .
C25 C 0.2961(7) 0.6569(6) -0.0752(4) 0.0928(18) Uani 1 1 d . . .
H25A H 0.243 0.6383 -0.0881 0.111 Uiso 1 1 calc R A 1
H25B H 0.291 0.712 -0.0598 0.111 Uiso 1 1 calc R A 1
C26 C 0.3487(7) 0.6555(6) -0.1351(4) 0.0928(18) Uani 0.5 1 d PD B 1
H26A H 0.362 0.6002 -0.1456 0.111 Uiso 0.5 1 calc PR B 1
H26B H 0.3984 0.6834 -0.1247 0.111 Uiso 0.5 1 calc PR B 1
C27 C 0.3113(13) 0.6936(13) -0.1951(7) 0.0928(18) Uani 0.5 1 d PD B 1
H27A H 0.2581 0.6723 -0.2014 0.139 Uiso 0.5 1 calc PR B 1
H27B H 0.3433 0.6822 -0.2341 0.139 Uiso 0.5 1 calc PR B 1
H27C H 0.3082 0.7507 -0.1885 0.139 Uiso 0.5 1 calc PR B 1
C26B C 0.3487(7) 0.6555(6) -0.1351(4) 0.0928(18) Uani 0.5 1 d PD B 2
H26C H 0.3125 0.6524 -0.1732 0.111 Uiso 0.5 1 calc PR B 2
H26D H 0.373 0.7086 -0.137 0.111 Uiso 0.5 1 calc PR B 2
C27B C 0.4137(12) 0.5994(12) -0.1502(9) 0.0928(18) Uani 0.5 1 d PD B 2
H27D H 0.407 0.5514 -0.1239 0.139 Uiso 0.5 1 calc PR B 2
H27E H 0.4644 0.6239 -0.1395 0.139 Uiso 0.5 1 calc PR B 2
H27F H 0.4124 0.5859 -0.1971 0.139 Uiso 0.5 1 calc PR B 2

loop_
_atom_site_aniso_label
_atom_site_aniso_U_11
_atom_site_aniso_U_22
_atom_site_aniso_U_33
_atom_site_aniso_U_23
_atom_site_aniso_U_13
_atom_site_aniso_U_12
Pt1 0.04249(14) 0.04249(14) 0.03327(17) -0.00496(13) 0.00496(13) -0.00384(18)
N1 0.055(3) 0.055(3) 0.063(5) 0.000(5) 0.000(5) -0.021(4)
N2 0.055(3) 0.055(3) 0.100(7) -0.008(5) 0.008(5) -0.014(5)
C1 0.052(4) 0.052(4) 0.033(4) 0.000(4) 0.000(4) 0.007(5)
C2 0.052(4) 0.052(4) 0.058(6) 0.001(5) -0.001(5) 0.007(5)
C3 0.038(4) 0.044(4) 0.051(4) -0.011(3) 0.007(3) -0.007(3)
C4 0.067(6) 0.049(5) 0.031(4) -0.010(3) -0.005(3) -0.010(4)
C5 0.097(3) 0.080(3) 0.0425(15) -0.0102(17) -0.0109(18) -0.0025(18)
C6 0.097(3) 0.080(3) 0.0425(15) -0.0102(17) -0.0109(18) -0.0025(18)
C7 0.097(3) 0.080(3) 0.0425(15) -0.0102(17) -0.0109(18) -0.0025(18)
C8 0.097(3) 0.080(3) 0.0425(15) -0.0102(17) -0.0109(18) -0.0025(18)
C9 0.097(3) 0.080(3) 0.0425(15) -0.0102(17) -0.0109(18) -0.0025(18)
C10 0.097(3) 0.080(3) 0.0425(15) -0.0102(17) -0.0109(18) -0.0025(18)
C11 0.097(3) 0.080(3) 0.0425(15) -0.0102(17) -0.0109(18) -0.0025(18)
F1 0.137(7) 0.251(11) 0.108(5) 0.068(6) -0.045(5) 0.032(7)
F2 0.188(9) 0.266(12) 0.109(6) 0.110(7) -0.024(6) -0.027(9)
F3 0.50(2) 0.319(15) 0.057(4) -0.035(6) -0.075(8) 0.274(15)
N3 0.086(6) 0.044(4) 0.049(4) -0.006(3) 0.023(4) 0.008(4)
C12 0.107(8) 0.044(5) 0.054(5) 0.006(4) 0.015(5) 0.015(5)
C13 0.130(9) 0.049(6) 0.058(5) -0.005(4) 0.025(5) 0.014(6)
C14 0.173(12) 0.067(6) 0.046(5) 0.001(4) 0.018(7) 0.030(8)
C15 0.265(19) 0.084(9) 0.063(7) 0.002(6) 0.039(8) 0.051(10)
C16 0.098(8) 0.040(5) 0.054(4) 0.005(4) 0.029(5) 0.018(5)
C17 0.086(7) 0.050(5) 0.057(5) -0.009(4) -0.001(5) 0.003(5)
C18 0.115(9) 0.046(5) 0.086(6) -0.007(4) 0.021(7) -0.015(6)
C19 0.139(12) 0.133(12) 0.076(7) 0.004(8) 0.013(7) 0.009(10)
C20 0.087(7) 0.053(6) 0.063(5) -0.007(4) 0.022(5) 0.014(5)
C21 0.086(7) 0.056(5) 0.058(5) -0.008(4) 0.028(5) 0.007(5)
C22 0.107(9) 0.073(7) 0.099(7) -0.008(7) 0.026(8) 0.004(6)
C23 0.071(7) 0.084(7) 0.092(7) -0.017(5) 0.007(5) -0.012(5)
C24 0.136(5) 0.074(4) 0.069(3) 0.015(3) 0.040(3) 0.015(3)
C25 0.136(5) 0.074(4) 0.069(3) 0.015(3) 0.040(3) 0.015(3)
C26 0.136(5) 0.074(4) 0.069(3) 0.015(3) 0.040(3) 0.015(3)
C27 0.136(5) 0.074(4) 0.069(3) 0.015(3) 0.040(3) 0.015(3)
C26B 0.136(5) 0.074(4) 0.069(3) 0.015(3) 0.040(3) 0.015(3)
C27B 0.136(5) 0.074(4) 0.069(3) 0.015(3) 0.040(3) 0.015(3)

loop_
_atom_type_symbol
_atom_type_description
_atom_type_scat_dispersion_real
_atom_type_scat_dispersion_imag
_atom_type_scat_source
C C 0.0033 0.0016 'International Tables Vol C Tables 4.2.6.8 and 6.1.1.4'
H H 0 0 'International Tables Vol C Tables 4.2.6.8 and 6.1.1.4'
F F 0.0171 0.0103 'International Tables Vol C Tables 4.2.6.8 and 6.1.1.4'
N N 0.0061 0.0033 'International Tables Vol C Tables 4.2.6.8 and 6.1.1.4'
Pt Pt -1.7033 8.3905 'International Tables Vol C Tables 4.2.6.8 and 6.1.1.4'
O O 0.0106 0.006 'International Tables Vol C Tables 4.2.6.8 and 6.1.1.4'

loop_
_geom_angle_atom_site_label_1
_geom_angle_atom_site_label_2
_geom_angle_atom_site_label_3
_geom_angle
_geom_angle_site_symmetry_1
_geom_angle_site_symmetry_3
C1 Pt1 C3 89.4(2) . .
C1 Pt1 C3 89.4(2) . 5
C3 Pt1 C3 178.8(4) . 5
C1 Pt1 C2 180.0(3) . .
C3 Pt1 C2 90.6(2) . .
C3 Pt1 C2 90.6(2) 5 .
N1 C1 Pt1 180.0(8) . .
N2 C2 Pt1 180.0(9) . .
C4 C3 Pt1 178.8(7) . .
C3 C4 C5 177.0(8) . .
C6 C5 C10 116.6(8) . .
C6 C5 C4 123.0(8) . .
C10 C5 C4 120.4(9) . .
C5 C6 C7 123.9(8) . .
C5 C6 H6 118 . .
C7 C6 H6 118 . .
C8 C7 C6 118.6(9) . .
C8 C7 H7 120.7 . .
C6 C7 H7 120.7 . .
C7 C8 C9 120.0(8) . .
C7 C8 C11 121.2(10) . .
C9 C8 C11 118.8(8) . .
C8 C9 C10 121.0(8) . .
C8 C9 H9 119.5 . .
C10 C9 H9 119.5 . .
C9 C10 C5 119.9(9) . .
C9 C10 H10 120.1 . .
C5 C10 H10 120.1 . .
F1 C11 F2 104.7(11) . .
F1 C11 F3 104.7(10) . .
F2 C11 F3 102.8(12) . .
F1 C11 C8 114.2(9) . .
F2 C11 C8 113.4(9) . .
F3 C11 C8 115.7(10) . .
C20 N3 C24 111.3(8) . .
C20 N3 C16 108.5(7) . .
C24 N3 C16 110.7(7) . .
C20 N3 C12 109.8(7) . .
C24 N3 C12 106.5(6) . .
C16 N3 C12 110.1(7) . .
C13 C12 N3 117.3(8) . .
C13 C12 H12A 108 . .
N3 C12 H12A 108 . .
C13 C12 H12B 108 . .
N3 C12 H12B 108 . .
H12A C12 H12B 107.2 . .
C12 C13 C14 108.5(8) . .
C12 C13 H13A 110 . .
C14 C13 H13A 110 . .
C12 C13 H13B 110 . .
C14 C13 H13B 110 . .
H13A C13 H13B 108.4 . .
C13 C14 C15 110.0(10) . .
C13 C14 H14A 109.7 . .
C15 C14 H14A 109.7 . .
C13 C14 H14B 109.7 . .
C15 C14 H14B 109.7 . .
H14A C14 H14B 108.2 . .
C14 C15 H15A 109.5 . .
C14 C15 H15B 109.5 . .
H15A C15 H15B 109.5 . .
C14 C15 H15C 109.5 . .
H15A C15 H15C 109.5 . .
H15B C15 H15C 109.5 . .
N3 C16 C17 117.9(7) . .
N3 C16 H16A 107.8 . .
C17 C16 H16A 107.8 . .
N3 C16 H16B 107.8 . .
C17 C16 H16B 107.8 . .
H16A C16 H16B 107.2 . .
C16 C17 C18 109.7(8) . .
C16 C17 H17A 109.7 . .
C18 C17 H17A 109.7 . .
C16 C17 H17B 109.7 . .
C18 C17 H17B 109.7 . .
H17A C17 H17B 108.2 . .
C19 C18 C17 107.9(10) . .
C19 C18 H18A 110.1 . .
C17 C18 H18A 110.1 . .
C19 C18 H18B 110.1 . .
C17 C18 H18B 110.1 . .
H18A C18 H18B 108.4 . .
C18 C19 H19A 109.5 . .
C18 C19 H19B 109.5 . .
H19A C19 H19B 109.5 . .
C18 C19 H19C 109.5 . .
H19A C19 H19C 109.5 . .
H19B C19 H19C 109.5 . .
N3 C20 C21 117.7(7) . .
N3 C20 H20A 107.9 . .
C21 C20 H20A 107.9 . .
N3 C20 H20B 107.9 . .
C21 C20 H20B 107.9 . .
H20A C20 H20B 107.2 . .
C22 C21 C20 113.7(8) . .
C22 C21 H21A 108.8 . .
C20 C21 H21A 108.8 . .
C22 C21 H21B 108.8 . .
C20 C21 H21B 108.8 . .
H21A C21 H21B 107.7 . .
C21 C22 C23 112.8(8) . .
C21 C22 H22A 109 . .
C23 C22 H22A 109 . .
C21 C22 H22B 109 . .
C23 C22 H22B 109 . .
H22A C22 H22B 107.8 . .
C22 C23 H23A 109.5 . .
C22 C23 H23B 109.5 . .
H23A C23 H23B 109.5 . .
C22 C23 H23C 109.5 . .
H23A C23 H23C 109.5 . .
H23B C23 H23C 109.5 . .
N3 C24 C25 117.2(8) . .
N3 C24 H24A 108 . .
C25 C24 H24A 108 . .
N3 C24 H24B 108 . .
C25 C24 H24B 108 . .
H24A C24 H24B 107.2 . .
C26 C25 C24 114.2(9) . .
C26 C25 H25A 108.7 . .
C24 C25 H25A 108.7 . .
C26 C25 H25B 108.7 . .
C24 C25 H25B 108.7 . .
H25A C25 H25B 107.6 . .
C25 C26 C27 113.2(10) . .
C25 C26 H26A 108.9 . .
C27 C26 H26A 108.9 . .
C25 C26 H26B 108.9 . .
C27 C26 H26B 108.9 . .
H26A C26 H26B 107.8 . .
H27D C27B H27E 109.5 . .
H27D C27B H27F 109.5 . .
H27E C27B H27F 109.5 . .

loop_
_geom_bond_atom_site_label_1
_geom_bond_atom_site_label_2
_geom_bond_distance
_geom_bond_site_symmetry_2
Pt1 C1 1.992(10) .
Pt1 C3 2.004(8) .
Pt1 C3 2.004(8) 5
Pt1 C2 2.006(11) .
N1 C1 1.149(11) .
N2 C2 1.145(12) .
C3 C4 1.199(9) .
C4 C5 1.427(11) .
C5 C6 1.381(13) .
C5 C10 1.410(12) .
C6 C7 1.385(11) .
C6 H6 0.95 .
C7 C8 1.370(11) .
C7 H7 0.95 .
C8 C9 1.380(14) .
C8 C11 1.494(12) .
C9 C10 1.400(11) .
C9 H9 0.95 .
C10 H10 0.95 .
C11 F1 1.260(12) .
C11 F2 1.264(13) .
C11 F3 1.282(12) .
N3 C20 1.480(11) .
N3 C24 1.496(10) .
N3 C16 1.503(10) .
N3 C12 1.527(11) .
C12 C13 1.500(11) .
C12 H12A 0.99 .
C12 H12B 0.99 .
C13 C14 1.534(14) .
C13 H13A 0.99 .
C13 H13B 0.99 .
C14 C15 1.550(13) .
C14 H14A 0.99 .
C14 H14B 0.99 .
C15 H15A 0.98 .
C15 H15B 0.98 .
C15 H15C 0.98 .
C16 C17 1.504(14) .
C16 H16A 0.99 .
C16 H16B 0.99 .
C17 C18 1.527(11) .
C17 H17A 0.99 .
C17 H17B 0.99 .
C18 C19 1.503(17) .
C18 H18A 0.99 .
C18 H18B 0.99 .
C19 H19A 0.98 .
C19 H19B 0.98 .
C19 H19C 0.98 .
C20 C21 1.510(11) .
C20 H20A 0.99 .
C20 H20B 0.99 .
C21 C22 1.495(12) .
C21 H21A 0.99 .
C21 H21B 0.99 .
C22 C23 1.498(13) .
C22 H22A 0.99 .
C22 H22B 0.99 .
C23 H23A 0.98 .
C23 H23B 0.98 .
C23 H23C 0.98 .
C24 C25 1.512(13) .
C24 H24A 0.99 .
C24 H24B 0.99 .
C25 C26 1.507(12) .
C25 H25A 0.99 .
C25 H25B 0.99 .
C26 C27 1.518(9) .
C26 H26A 0.99 .
C26 H26B 0.99 .
C27 H27A 0.98 .
C27 H27B 0.98 .
C27 H27C 0.98 .
C27B H27D 0.98 .
C27B H27E 0.98 .
C27B H27F 0.98 .

loop_
_platon_squeeze_void_nr
_platon_squeeze_void_average_x
_platon_squeeze_void_average_y
_platon_squeeze_void_average_z
_platon_squeeze_void_volume
_platon_squeeze_void_count_electrons
_platon_squeeze_void_content
1 0.146 0.854 0.750 157 23 0.75CO(CH3)2
2 0.354 0.354 0.500 157 23 0.75CO(CH3)2
3 0.646 0.646 0.000 157 23 0.75CO(CH3)2
4 0.854 0.146 0.250 157 23 0.75CO(CH3)2
